data_2009506
loop_
_publ_author_name
'H\"okelek, T.'
'Patir, S.'
'G\"ulce, A.'
'Okay, G.'

_publ_section_title
;
 Structural investigations of 1,2,3,4-tetrahydrocarbazole derivatives.
 I. 2,3-Dihydro-9-(phenylsulfonyl)carbazole-4(1<i>H</i>)-one and
 1,2,3,4-tetrahydrocarbazole-1-spiro-2'-[1,3]dithiolane
;
_journal_issue 3
_journal_name_full 'Acta Crystallographica Section C'
_journal_page_first 450
_journal_page_last 453
_journal_paper_doi 10.1107/S0108270193007516
_journal_volume 50
_journal_year 1994
_chemical_formula_sum 'C14 H15 N S2'
_chemical_formula_weight 261.4
_symmetry_cell_setting monoclinic
_symmetry_space_group_name_Hall '-P 2ybc'
_symmetry_space_group_name_H-M 'P 1 21/c 1'
_atom_type_scat_source IntTabIV
_cell_angle_alpha 90.
_cell_angle_beta 91.29(3)
_cell_angle_gamma 90.
_cell_formula_units_Z 4
_cell_length_a 9.715(2)
_cell_length_b 6.721(2)
_cell_length_c 19.854(8)
_cell_measurement_reflns_used 25
_cell_measurement_temperature 293
_cell_measurement_theta_max 14
_cell_measurement_theta_min 6
_cell_volume 1296.0(7)
_diffrn_measurement_device 'Enraf-Nonius CAD-4'
_diffrn_measurement_method \w/2\q
_diffrn_radiation_type CuK\a
_diffrn_radiation_wavelength 1.54180
_diffrn_reflns_av_R_equivalents 'not calculated'
_diffrn_reflns_limit_h_max 12
_diffrn_reflns_limit_h_min -12
_diffrn_reflns_limit_k_max 8
_diffrn_reflns_limit_k_min 0
_diffrn_reflns_limit_l_max 24
_diffrn_reflns_limit_l_min 0
_diffrn_reflns_number 3986
_diffrn_reflns_theta_max 75
_diffrn_standards_decay_% 1
_diffrn_standards_interval_time 180
_diffrn_standards_number 3
_exptl_absorpt_coefficient_mu 3.46
_exptl_absorpt_correction_T_max 0.855
_exptl_absorpt_correction_T_min 0.341
_exptl_absorpt_correction_type semi-empirical
_exptl_crystal_colour colourless
_exptl_crystal_density_diffrn 1.340
_exptl_crystal_description plate
_exptl_crystal_size_max 0.52
_exptl_crystal_size_mid 0.32
_exptl_crystal_size_min 0.06
_refine_diff_density_max 0.04
_refine_diff_density_min -0.64
_refine_ls_goodness_of_fit_obs 'not calculated'
_refine_ls_hydrogen_treatment refall
_refine_ls_number_parameters 214
_refine_ls_number_reflns 1616
_refine_ls_R_factor_obs 0.054
_refine_ls_shift/esd_max 0.01
_refine_ls_structure_factor_coef F
_refine_ls_wR_factor_obs 0.067
_reflns_number_observed 1847
_reflns_number_total 2486
_reflns_observed_criterion F>=3\s(F)
_cod_data_source_file ab1076.cif
_cod_data_source_block ab1076_structure_2_of_2
_cod_original_sg_symbol_H-M 'P 21/c'
_cod_original_formula_sum 'C14 H15 N1 S2'
_cod_database_code 2009506

loop_
_atom_site_label
_atom_site_fract_x
_atom_site_fract_y
_atom_site_fract_z
_atom_site_U_iso_or_equiv
C1 .7991(4) .0024(6) .1070(2) .0360(11)
C2 .8912(5) .1836(7) .0955(2) .0493(16)
C3 .9962(5) .2135(9) .1528(2) .0532(16)
C4 .9235(5) .2634(8) .2184(2) .0494(14)
C4' .7397(5) -.1263(8) -.0179(2) .0530(17)
C4a .8049(4) .1258(6) .2278(2) .0367(12)
C5 .7228(5) .1755(7) .3513(2) .0455(11)
C5' .8045(6) -.3086(8) .0137(2) .0543(15)
C5a .7228(4) .0924(6) .2861(2) .0378(11)
C6 .6236(5) .1151(8) .3952(2) .0493(16)
C7 .5254(5) -.0265(7) .3769(2) .0512(17)
C8 .5240(5) -.1118(8) .3137(2) .0500(14)
C8a .6229(4) -.0509(6) .2689(2) .0397(12)
N9 .6431(4) -.1031(6) .2020(2) .0437(11)
C9a .7506(4) .0066(6) .1781(2) .0363(11)
S1' .89330(10) -.2342(2) .0907(5) .0517(4)
S3' .65120(10) .0032(2) .0481(5) .0495(4)
H5 .789(5) .271(7) .364(2) ?
H6 .619(6) .177(9) .432(3) ?
H7 .446(5) -.067(7) .406(2) ?
H8 .462(5) -.192(8) .301(3) ?
H9 .598(5) -.194(7) .182(2) ?
H211 .943(5) .158(7) .050(2) ?
H212 .818(5) .325(7) .094(2) ?
H311 1.067(6) .303(8) .143(3) ?
H312 1.042(6) .084(9) .157(3) ?
H411 .893(5) .397(7) .219(2) ?
H412 .998(5) .248(7) .258(2) ?
H411' .665(5) -.166(8) -.053(2) ?
H412' .809(5) -.043(7) -.041(2) ?
H511' .741(5) -.403(8) .026(2) ?
H512' .872(6) -.369(8) -.016(3) ?

loop_
_geom_angle_atom_site_label_1
_geom_angle_atom_site_label_2
_geom_angle_atom_site_label_3
_geom_angle
_geom_angle_publ_flag
C2 C1 C9a 108.8(3) yes
C2 C1 S1' 111.2(3) yes
C9a C1 S1' 110.2(3) yes
C9a C1 S3' 110.0(2) yes
S1' C1 S3' 105.8(2) yes
C2 C1 S3' 110.8(3) yes
C1 C2 C3 112.1(4) yes
C2 C3 C4 110.5(4) yes
C3 C4 C4a 110.1(4) yes
C4 C4a C5a 129.9(4) yes
C4 C4a C9a 124.0(4) yes
C5a C4a C9a 106.1(3) yes
C4a C5a C5 133.6(4) yes
C4a C5a C8a 107.7(3) yes
C8a C5a C5 118.7(4) yes
C5a C5 C6 118.7(4) yes
C5 C6 C7 121.4(4) yes
C6 C7 C8 121.4(4) yes
C7 C8 C8a 117.9(4) yes
C8 C8a C5a 122.1(4) yes
C1 S3' C4' 94.7(2) yes
C5' S1' C1 99.0(2) yes
C9a N9 H9 127.8(3) yes
C8a N9 C9a 108.6(3) yes
C1 C9a C4a 124.5(3) yes
C1 C9a N9 125.0(3) yes
C4a C9a N9 110.5(3) yes
C8 C8a N9 130.8(4) yes
C5a C8a N9 107.1(3) yes
C5' C4' S3' 106.9(3) yes
C4' C5' S1' 108.3(4) yes
C8a N9 H9 123.5(3) yes
H211 C2 C1 107.(3) no
H211 C2 C3 110.(3) no
H212 C2 C1 107.(2) no
H212 C2 C3 108.(2) no
H211 C2 H212 114.(3) no
H511' C5' S1' 106.(3) no
H511' C5' C4' 113.(3) no
H512' C5' S1' 108.(3) no
H512' C5' C4' 112.(3) no
H511' C5' H512' 110.(4) no
H311 C3 C2 114.(3) no
H311 C3 C4 113.(3) no
H312 C3 C2 104.(3) no
H7 C7 C8 115.(3) no
H8 C8 C8a 119.(4) no

loop_
_geom_bond_atom_site_label_1
_geom_bond_atom_site_label_2
_geom_bond_distance
_geom_bond_publ_flag
C1 C2 1.531(6) yes
C1 C9a 1.499(5) yes
C1 S1' 1.867(4) yes
C1 S3' 1.832(4) yes
C2 C3 1.524(6) yes
C3 C4 1.532(7) yes
C4 C4a 1.492(6) yes
C4a C5a 1.438(5) yes
C4a C9a 1.367(5) yes
C5a C5 1.409(5) yes
C5a C8a 1.404(6) yes
C5 C6 1.377(6) yes
C6 C7 1.390(7) yes
C7 C8 1.379(6) yes
C8 C8a 1.386(6) yes
C8a N9 1.392(5) yes
C9a N9 1.372(5) yes
C5' C4' 1.508(7) yes
C5' S1' 1.808(5) yes
C4' S3' 1.807(5) yes
N9 H9 0.85(5) yes
C2 H211 1.06(4) no
C2 H212 1.19(5) no
C3 H311 0.93(6) no
C3 H312 0.98(6) no
C4 H411 0.95(5) no
C4 H412 1.06(5) no
C4' H411' 1.04(5) no
C4' H412' 0.99(5) no
C5 H5 0.94(5) no
C5' H511' 0.92(5) no
C5' H512' 0.98(6) no
C6 H6 0.84(6) no
C7 H7 1.02(5) no
C8 H8 0.84(5) no
N9 H9 0.85(5) no

loop_
_geom_torsion_atom_site_label_1
_geom_torsion_atom_site_label_2
_geom_torsion_atom_site_label_3
_geom_torsion_atom_site_label_4
_geom_torsion
S1' C1 C9a C4a 108.5(5)
S3' C1 C2 C3 167.2(4)
C1 C9a C4a C5a 176.2(4)
C4 C4a C9a N9 179.8(4)
C4a C5a C8a C8 -177.9(4)
N9 C8a C5a C5 178.2(4)
